data_1502017
loop_
_publ_author_name
'Witek, Jason A.'
'Weinreb, Steven M.'

_publ_section_title
;
 Investigation of the stereochemistry of intermolecular conjugate
 additions of nucleophiles to acyclic nitrosoalkenes.
;
_journal_issue 5
_journal_name_full 'Organic letters'
_journal_page_first 1258
_journal_page_last 1260
_journal_paper_doi 10.1021/ol2000793
_journal_volume 13
_journal_year 2011
_chemical_formula_moiety 'C27 H33 N O7 S'
_chemical_formula_sum 'C27 H33 N O7 S'
_chemical_formula_weight 515.60
_chemical_name_systematic
; 
 ? 
;
_space_group_IT_number 2
_symmetry_cell_setting triclinic
_symmetry_space_group_name_Hall '-P 1'
_symmetry_space_group_name_H-M 'P -1'
_atom_sites_solution_hydrogens geom
_atom_sites_solution_primary direct
_atom_sites_solution_secondary difmap
_audit_creation_method SHELXL-97
_cell_angle_alpha 78.441(7)
_cell_angle_beta 69.879(7)
_cell_angle_gamma 73.730(7)
_cell_formula_units_Z 2
_cell_length_a 10.625(2)
_cell_length_b 11.575(2)
_cell_length_c 12.145(2)
_cell_measurement_reflns_used 1513
_cell_measurement_temperature 298(2)
_cell_measurement_theta_max 28.262
_cell_measurement_theta_min 2.307
_cell_volume 1337.3(4)
_computing_cell_refinement 'Bruker SMART'
_computing_data_collection 'Bruker SMART'
_computing_data_reduction 'Bruker SAINT'
_computing_molecular_graphics 'Bruker SHELXTL'
_computing_publication_material 'Bruker SHELXTL'
_computing_structure_refinement 'SHELXL-97 (Sheldrick, 1997)'
_computing_structure_solution 'SHELXS-97 (Sheldrick, 1990)'
_diffrn_ambient_temperature 298(2)
_diffrn_measured_fraction_theta_full 0.928
_diffrn_measured_fraction_theta_max 0.928
_diffrn_measurement_device_type 'CCD area detector'
_diffrn_measurement_method 'phi and omega scans'
_diffrn_radiation_monochromator graphite
_diffrn_radiation_source 'fine-focus sealed tube'
_diffrn_radiation_type MoK\a
_diffrn_radiation_wavelength 0.71073
_diffrn_reflns_av_R_equivalents 0.0326
_diffrn_reflns_av_sigmaI/netI 0.0796
_diffrn_reflns_limit_h_max 13
_diffrn_reflns_limit_h_min -14
_diffrn_reflns_limit_k_max 14
_diffrn_reflns_limit_k_min -15
_diffrn_reflns_limit_l_max 16
_diffrn_reflns_limit_l_min -15
_diffrn_reflns_number 12607
_diffrn_reflns_theta_full 28.39
_diffrn_reflns_theta_max 28.39
_diffrn_reflns_theta_min 1.80
_exptl_absorpt_coefficient_mu 0.166
_exptl_absorpt_correction_T_max 0.9868
_exptl_absorpt_correction_T_min 0.9550
_exptl_absorpt_correction_type multi-scan
_exptl_absorpt_process_details SADABS
_exptl_crystal_colour colorless
_exptl_crystal_density_diffrn 1.280
_exptl_crystal_density_method 'not measured'
_exptl_crystal_description needle
_exptl_crystal_F_000 548
_exptl_crystal_size_max 0.28
_exptl_crystal_size_mid 0.12
_exptl_crystal_size_min 0.08
_refine_diff_density_max 0.343
_refine_diff_density_min -0.274
_refine_diff_density_rms 0.046
_refine_ls_extinction_method none
_refine_ls_goodness_of_fit_ref 1.053
_refine_ls_hydrogen_treatment noref
_refine_ls_matrix_type full
_refine_ls_number_parameters 329
_refine_ls_number_reflns 6229
_refine_ls_number_restraints 0
_refine_ls_restrained_S_all 1.053
_refine_ls_R_factor_all 0.1675
_refine_ls_R_factor_gt 0.0854
_refine_ls_shift/su_max 0.012
_refine_ls_shift/su_mean 0.000
_refine_ls_structure_factor_coef Fsqd
_refine_ls_weighting_details 'calc w=1/[\s^2^(Fo^2^)+(0.0845P)^2^+0.2188P] where P=(Fo^2^+2Fc^2^)/3'
_refine_ls_weighting_scheme calc
_refine_ls_wR_factor_gt 0.1741
_refine_ls_wR_factor_ref 0.2084
_reflns_number_gt 3194
_reflns_number_total 6229
_reflns_threshold_expression >2sigma(I)
_cod_data_source_file ol2000793_si_001.cif
_cod_data_source_block jaw1s
_cod_depositor_comments
;
The following automatic conversions were performed:

'_symmetry_cell_setting' value 'Triclinic' changed to 'triclinic'
according to /home/saulius/struct/CIF-dictionaries/cif_core.dic
dictionary named 'cif_core.dic' version 2.4.1 from 2010-06-29.

Automatic conversion script
Id: cif_fix_values 1715 2011-07-08 13:25:40Z adriana 
;
_cod_original_sg_symbol_H-M P-1
_cod_database_code 1502017

loop_
_symmetry_equiv_pos_as_xyz
'x, y, z'
'-x, -y, -z'

loop_
_atom_site_label
_atom_site_type_symbol
_atom_site_fract_x
_atom_site_fract_y
_atom_site_fract_z
_atom_site_U_iso_or_equiv
_atom_site_adp_type
_atom_site_occupancy
_atom_site_symmetry_multiplicity
_atom_site_calc_flag
_atom_site_refinement_flags
C1 C 0.4946(4) -0.0604(3) 0.2891(3) 0.0520(9) Uani 1 1 d .
C2 C 0.6225(5) -0.0502(4) 0.2827(4) 0.0763(12) Uani 1 1 d .
H2 H 0.6326 0.0185 0.3045 0.092 Uiso 1 1 calc R
C3 C 0.7358(5) -0.1421(4) 0.2440(4) 0.0821(13) Uani 1 1 d .
H3 H 0.8222 -0.1343 0.2395 0.098 Uiso 1 1 calc R
C4 C 0.7245(5) -0.2446(4) 0.2118(3) 0.0663(11) Uani 1 1 d .
C5 C 0.8497(5) -0.3451(4) 0.1702(5) 0.1038(17) Uani 1 1 d .
H5A H 0.9270 -0.3107 0.1243 0.156 Uiso 1 1 calc R
H5B H 0.8316 -0.3916 0.1225 0.156 Uiso 1 1 calc R
H5C H 0.8702 -0.3967 0.2372 0.156 Uiso 1 1 calc R
C6 C 0.5952(5) -0.2536(4) 0.2210(4) 0.0770(12) Uani 1 1 d .
H6 H 0.5850 -0.3232 0.2011 0.092 Uiso 1 1 calc R
C7 C 0.4803(4) -0.1630(4) 0.2587(4) 0.0670(11) Uani 1 1 d .
H7 H 0.3938 -0.1711 0.2635 0.080 Uiso 1 1 calc R
C8 C 0.2674(4) 0.2178(4) 0.1205(4) 0.0715(12) Uani 1 1 d .
H8A H 0.2099 0.1595 0.1464 0.086 Uiso 1 1 calc R
H8B H 0.2746 0.2485 0.0386 0.086 Uiso 1 1 calc R
C9 C 0.2069(4) 0.3208(3) 0.1971(3) 0.0534(9) Uani 1 1 d .
H9 H 0.1114 0.3204 0.2443 0.064 Uiso 1 1 calc R
C10 C 0.2999(3) 0.2934(3) 0.2772(3) 0.0450(8) Uani 1 1 d .
H10 H 0.2447 0.2893 0.3606 0.054 Uiso 1 1 calc R
C11 C 0.3763(3) 0.3956(3) 0.2447(3) 0.0436(8) Uani 1 1 d .
H11 H 0.4537 0.3756 0.1736 0.052 Uiso 1 1 calc R
C12 C 0.2725(3) 0.5069(3) 0.2039(3) 0.0455(8) Uani 1 1 d .
C13 C 0.2186(3) 0.4471(3) 0.1328(3) 0.0536(9) Uani 1 1 d .
H13A H 0.1293 0.4947 0.1279 0.064 Uiso 1 1 calc R
H13B H 0.2817 0.4411 0.0534 0.064 Uiso 1 1 calc R
C14 C 0.4403(4) 0.4118(3) 0.3362(3) 0.0524(9) Uani 1 1 d .
H14 H 0.4455 0.4970 0.3222 0.063 Uiso 1 1 calc R
C15 C 0.3530(4) 0.3910(4) 0.4654(3) 0.0728(12) Uani 1 1 d .
H15A H 0.3521 0.3067 0.4862 0.109 Uiso 1 1 calc R
H15B H 0.2606 0.4382 0.4753 0.109 Uiso 1 1 calc R
H15C H 0.3917 0.4151 0.5154 0.109 Uiso 1 1 calc R
C16 C 0.5879(4) 0.3383(3) 0.3119(3) 0.0552(9) Uani 1 1 d .
C17 C 0.6293(5) 0.2333(4) 0.3814(4) 0.0743(12) Uani 1 1 d .
H17 H 0.5638 0.2058 0.4473 0.089 Uiso 1 1 calc R
C18 C 0.7639(5) 0.1686(4) 0.3561(5) 0.0839(14) Uani 1 1 d .
H18 H 0.7882 0.0985 0.4043 0.101 Uiso 1 1 calc R
C19 C 0.8616(5) 0.2074(4) 0.2604(5) 0.0886(14) Uani 1 1 d .
H19 H 0.9529 0.1641 0.2432 0.106 Uiso 1 1 calc R
C20 C 0.8249(5) 0.3107(5) 0.1894(5) 0.0988(16) Uani 1 1 d .
H20 H 0.8914 0.3376 0.1240 0.119 Uiso 1 1 calc R
C21 C 0.6902(4) 0.3743(4) 0.2148(4) 0.0784(13) Uani 1 1 d .
H21 H 0.6669 0.4437 0.1654 0.094 Uiso 1 1 calc R
C22 C 0.1572(4) 0.5600(3) 0.3084(3) 0.0584(10) Uani 1 1 d .
C23 C 0.1007(7) 0.6955(5) 0.4539(5) 0.123(2) Uani 1 1 d .
H23A H 0.0353 0.6456 0.4964 0.148 Uiso 1 1 calc R
H23B H 0.1527 0.6974 0.5051 0.148 Uiso 1 1 calc R
C24 C 0.0290(6) 0.8134(6) 0.4264(5) 0.128(2) Uani 1 1 d .
H24A H 0.0931 0.8598 0.3746 0.192 Uiso 1 1 calc R
H24B H -0.0199 0.8509 0.4976 0.192 Uiso 1 1 calc R
H24C H -0.0352 0.8104 0.3881 0.192 Uiso 1 1 calc R
C25 C 0.3407(4) 0.6052(3) 0.1249(3) 0.0505(9) Uani 1 1 d .
C26 C 0.2917(5) 0.8017(4) 0.0225(4) 0.0835(14) Uani 1 1 d .
H26A H 0.3221 0.7900 -0.0603 0.100 Uiso 1 1 calc R
H26B H 0.3683 0.8137 0.0415 0.100 Uiso 1 1 calc R
C27 C 0.1782(7) 0.9061(5) 0.0451(6) 0.145(3) Uani 1 1 d .
H27A H 0.1031 0.8939 0.0253 0.218 Uiso 1 1 calc R
H27B H 0.2070 0.9767 -0.0021 0.218 Uiso 1 1 calc R
H27C H 0.1488 0.9173 0.1271 0.218 Uiso 1 1 calc R
N1 N 0.3967(3) 0.1754(2) 0.2497(2) 0.0475(7) Uani 1 1 d .
O1 O 0.2323(3) 0.0274(2) 0.3308(3) 0.0779(8) Uani 1 1 d .
O2 O 0.3439(3) 0.0802(2) 0.4548(2) 0.0815(9) Uani 1 1 d .
O3 O 0.4022(3) 0.1623(2) 0.1334(2) 0.0588(7) Uani 1 1 d .
O4 O 0.0498(3) 0.5303(3) 0.3519(2) 0.0792(9) Uani 1 1 d .
O5 O 0.1949(3) 0.6412(3) 0.3478(2) 0.0870(9) Uani 1 1 d .
O6 O 0.2468(3) 0.6969(2) 0.0943(2) 0.0714(8) Uani 1 1 d .
O7 O 0.4617(3) 0.6017(2) 0.0913(2) 0.0650(7) Uani 1 1 d .
S1 S 0.35014(10) 0.05463(8) 0.34239(8) 0.0582(3) Uani 1 1 d .

loop_
_atom_site_aniso_label
_atom_site_aniso_U_11
_atom_site_aniso_U_22
_atom_site_aniso_U_33
_atom_site_aniso_U_23
_atom_site_aniso_U_13
_atom_site_aniso_U_12
C1 0.057(2) 0.046(2) 0.048(2) 0.0012(16) -0.0157(17) -0.0107(18)
C2 0.074(3) 0.064(3) 0.102(3) -0.023(2) -0.037(3) -0.010(2)
C3 0.064(3) 0.083(3) 0.104(4) -0.016(3) -0.042(3) -0.001(3)
C4 0.077(3) 0.056(3) 0.063(3) -0.001(2) -0.032(2) -0.002(2)
C5 0.089(4) 0.091(4) 0.120(4) -0.030(3) -0.046(3) 0.029(3)
C6 0.082(3) 0.058(3) 0.094(3) -0.020(2) -0.028(3) -0.011(2)
C7 0.061(3) 0.059(3) 0.084(3) -0.015(2) -0.021(2) -0.014(2)
C8 0.086(3) 0.063(3) 0.080(3) -0.012(2) -0.050(2) -0.007(2)
C9 0.043(2) 0.058(2) 0.058(2) -0.0013(19) -0.0152(17) -0.0143(17)
C10 0.0451(19) 0.0409(19) 0.0409(18) -0.0028(15) -0.0046(15) -0.0092(16)
C11 0.0419(19) 0.0458(19) 0.0388(18) -0.0033(15) -0.0074(15) -0.0107(16)
C12 0.0414(19) 0.0420(19) 0.0430(19) -0.0007(15) -0.0037(15) -0.0085(15)
C13 0.041(2) 0.060(2) 0.053(2) 0.0002(18) -0.0132(16) -0.0072(17)
C14 0.059(2) 0.050(2) 0.049(2) -0.0036(17) -0.0139(17) -0.0174(18)
C15 0.082(3) 0.087(3) 0.049(2) -0.010(2) -0.014(2) -0.026(2)
C16 0.063(2) 0.057(2) 0.057(2) 0.0018(19) -0.0258(19) -0.026(2)
C17 0.076(3) 0.081(3) 0.074(3) 0.022(2) -0.038(2) -0.034(3)
C18 0.071(3) 0.077(3) 0.114(4) 0.017(3) -0.052(3) -0.024(3)
C19 0.067(3) 0.073(3) 0.131(4) -0.001(3) -0.043(3) -0.016(3)
C20 0.066(3) 0.092(4) 0.114(4) 0.016(3) -0.013(3) -0.020(3)
C21 0.064(3) 0.071(3) 0.084(3) 0.019(2) -0.018(2) -0.013(2)
C22 0.059(3) 0.053(2) 0.045(2) 0.0002(18) -0.0011(19) -0.007(2)
C23 0.155(5) 0.089(4) 0.084(4) -0.040(3) 0.024(3) -0.018(4)
C24 0.101(4) 0.113(5) 0.123(5) -0.044(4) 0.015(3) 0.008(4)
C25 0.056(2) 0.043(2) 0.044(2) -0.0045(16) -0.0065(18) -0.0080(18)
C26 0.090(3) 0.052(3) 0.083(3) 0.021(2) -0.012(3) -0.016(2)
C27 0.152(6) 0.070(4) 0.142(5) 0.018(3) 0.001(4) 0.005(4)
N1 0.0482(17) 0.0455(17) 0.0420(16) -0.0029(13) -0.0064(13) -0.0109(14)
O1 0.0490(16) 0.0667(18) 0.104(2) -0.0075(15) 0.0007(14) -0.0243(14)
O2 0.123(2) 0.0592(17) 0.0434(16) -0.0006(13) -0.0096(15) -0.0141(16)
O3 0.0678(17) 0.0554(15) 0.0468(15) -0.0094(12) -0.0103(12) -0.0108(13)
O4 0.0557(17) 0.085(2) 0.0685(18) -0.0020(15) 0.0105(14) -0.0136(15)
O5 0.105(2) 0.0638(18) 0.0686(19) -0.0281(15) 0.0160(16) -0.0220(17)
O6 0.0562(16) 0.0527(16) 0.0777(19) 0.0165(14) -0.0037(14) -0.0074(13)
O7 0.0565(17) 0.0664(17) 0.0646(17) 0.0055(13) -0.0095(13) -0.0231(14)
S1 0.0603(6) 0.0460(6) 0.0546(6) 0.0017(4) -0.0028(5) -0.0146(5)

loop_
_atom_type_symbol
_atom_type_description
_atom_type_scat_dispersion_real
_atom_type_scat_dispersion_imag
_atom_type_scat_source
C C 0.0033 0.0016 'International Tables Vol C Tables 4.2.6.8 and 6.1.1.4'
H H 0.0000 0.0000 'International Tables Vol C Tables 4.2.6.8 and 6.1.1.4'
N N 0.0061 0.0033 'International Tables Vol C Tables 4.2.6.8 and 6.1.1.4'
O O 0.0106 0.0060 'International Tables Vol C Tables 4.2.6.8 and 6.1.1.4'
S S 0.1246 0.1234 'International Tables Vol C Tables 4.2.6.8 and 6.1.1.4'

loop_
_geom_angle_atom_site_label_1
_geom_angle_atom_site_label_2
_geom_angle_atom_site_label_3
_geom_angle
C2 C1 C7 119.8(4)
C2 C1 S1 119.6(3)
C7 C1 S1 120.6(3)
C1 C2 C3 119.7(4)
C1 C2 H2 120.1
C3 C2 H2 120.1
C4 C3 C2 121.7(4)
C4 C3 H3 119.2
C2 C3 H3 119.2
C3 C4 C6 117.5(4)
C3 C4 C5 121.1(4)
C6 C4 C5 121.4(4)
C4 C5 H5A 109.5
C4 C5 H5B 109.5
H5A C5 H5B 109.5
C4 C5 H5C 109.5
H5A C5 H5C 109.5
H5B C5 H5C 109.5
C4 C6 C7 122.1(4)
C4 C6 H6 119.0
C7 C6 H6 119.0
C1 C7 C6 119.2(4)
C1 C7 H7 120.4
C6 C7 H7 120.4
O3 C8 C9 106.0(3)
O3 C8 H8A 110.5
C9 C8 H8A 110.5
O3 C8 H8B 110.5
C9 C8 H8B 110.5
H8A C8 H8B 108.7
C8 C9 C13 115.9(3)
C8 C9 C10 103.7(3)
C13 C9 C10 104.6(3)
C8 C9 H9 110.7
C13 C9 H9 110.7
C10 C9 H9 110.7
N1 C10 C11 111.2(2)
N1 C10 C9 106.3(3)
C11 C10 C9 107.0(3)
N1 C10 H10 110.7
C11 C10 H10 110.7
C9 C10 H10 110.7
C10 C11 C14 116.8(3)
C10 C11 C12 103.1(2)
C14 C11 C12 118.0(3)
C10 C11 H11 106.0
C14 C11 H11 106.0
C12 C11 H11 106.0
C25 C12 C22 109.9(3)
C25 C12 C13 109.8(3)
C22 C12 C13 111.3(3)
C25 C12 C11 113.2(3)
C22 C12 C11 111.7(3)
C13 C12 C11 100.7(2)
C9 C13 C12 107.3(3)
C9 C13 H13A 110.3
C12 C13 H13A 110.3
C9 C13 H13B 110.3
C12 C13 H13B 110.3
H13A C13 H13B 108.5
C16 C14 C15 113.0(3)
C16 C14 C11 110.6(3)
C15 C14 C11 114.6(3)
C16 C14 H14 106.0
C15 C14 H14 106.0
C11 C14 H14 106.0
C14 C15 H15A 109.5
C14 C15 H15B 109.5
H15A C15 H15B 109.5
C14 C15 H15C 109.5
H15A C15 H15C 109.5
H15B C15 H15C 109.5
C21 C16 C17 116.1(4)
C21 C16 C14 120.0(3)
C17 C16 C14 123.9(3)
C18 C17 C16 122.2(4)
C18 C17 H17 118.9
C16 C17 H17 118.9
C19 C18 C17 119.9(4)
C19 C18 H18 120.0
C17 C18 H18 120.0
C18 C19 C20 119.7(4)
C18 C19 H19 120.1
C20 C19 H19 120.2
C19 C20 C21 120.1(4)
C19 C20 H20 120.0
C21 C20 H20 120.0
C20 C21 C16 122.0(4)
C20 C21 H21 119.0
C16 C21 H21 119.0
O4 C22 O5 124.8(4)
O4 C22 C12 124.7(4)
O5 C22 C12 110.5(3)
C24 C23 O5 111.7(5)
C24 C23 H23A 109.3
O5 C23 H23A 109.3
C24 C23 H23B 109.3
O5 C23 H23B 109.3
H23A C23 H23B 107.9
C23 C24 H24A 109.5
C23 C24 H24B 109.5
H24A C24 H24B 109.5
C23 C24 H24C 109.5
H24A C24 H24C 109.5
H24B C24 H24C 109.5
O7 C25 O6 123.9(3)
O7 C25 C12 126.1(3)
O6 C25 C12 110.0(3)
O6 C26 C27 108.7(4)
O6 C26 H26A 110.0
C27 C26 H26A 110.0
O6 C26 H26B 110.0
C27 C26 H26B 110.0
H26A C26 H26B 108.3
C26 C27 H27A 109.5
C26 C27 H27B 109.5
H27A C27 H27B 109.5
C26 C27 H27C 109.5
H27A C27 H27C 109.5
H27B C27 H27C 109.5
O3 N1 C10 105.4(2)
O3 N1 S1 108.97(19)
C10 N1 S1 114.9(2)
N1 O3 C8 107.7(2)
C22 O5 C23 118.3(4)
C25 O6 C26 118.1(3)
O2 S1 O1 118.61(18)
O2 S1 N1 103.61(15)
O1 S1 N1 113.04(16)
O2 S1 C1 110.92(17)
O1 S1 C1 108.55(17)
N1 S1 C1 100.61(15)

loop_
_geom_bond_atom_site_label_1
_geom_bond_atom_site_label_2
_geom_bond_distance
C1 C2 1.371(5)
C1 C7 1.373(5)
C1 S1 1.751(4)
C2 C3 1.377(6)
C2 H2 0.9300
C3 C4 1.368(6)
C3 H3 0.9300
C4 C6 1.372(6)
C4 C5 1.511(6)
C5 H5A 0.9600
C5 H5B 0.9600
C5 H5C 0.9600
C6 C7 1.376(5)
C6 H6 0.9300
C7 H7 0.9300
C8 O3 1.445(4)
C8 C9 1.517(5)
C8 H8A 0.9700
C8 H8B 0.9700
C9 C13 1.530(5)
C9 C10 1.544(5)
C9 H9 0.9800
C10 N1 1.481(4)
C10 C11 1.532(4)
C10 H10 0.9800
C11 C14 1.552(4)
C11 C12 1.564(4)
C11 H11 0.9800
C12 C25 1.511(4)
C12 C22 1.520(5)
C12 C13 1.535(5)
C13 H13A 0.9700
C13 H13B 0.9700
C14 C16 1.517(5)
C14 C15 1.534(5)
C14 H14 0.9800
C15 H15A 0.9600
C15 H15B 0.9600
C15 H15C 0.9600
C16 C21 1.386(5)
C16 C17 1.389(5)
C17 C18 1.375(6)
C17 H17 0.9300
C18 C19 1.361(6)
C18 H18 0.9300
C19 C20 1.371(6)
C19 H19 0.9300
C20 C21 1.373(6)
C20 H20 0.9300
C21 H21 0.9300
C22 O4 1.197(4)
C22 O5 1.340(5)
C23 C24 1.402(7)
C23 O5 1.463(5)
C23 H23A 0.9700
C23 H23B 0.9700
C24 H24A 0.9600
C24 H24B 0.9600
C24 H24C 0.9600
C25 O7 1.199(4)
C25 O6 1.328(4)
C26 O6 1.440(4)
C26 C27 1.442(6)
C26 H26A 0.9700
C26 H26B 0.9700
C27 H27A 0.9600
C27 H27B 0.9600
C27 H27C 0.9600
N1 O3 1.430(3)
N1 S1 1.686(3)
O1 S1 1.431(3)
O2 S1 1.431(3)

loop_
_geom_torsion_atom_site_label_1
_geom_torsion_atom_site_label_2
_geom_torsion_atom_site_label_3
_geom_torsion_atom_site_label_4
_geom_torsion
C7 C1 C2 C3 1.0(6)
S1 C1 C2 C3 178.2(3)
C1 C2 C3 C4 -0.3(7)
C2 C3 C4 C6 -0.8(7)
C2 C3 C4 C5 -179.6(4)
C3 C4 C6 C7 1.2(7)
C5 C4 C6 C7 -180.0(4)
C2 C1 C7 C6 -0.6(6)
S1 C1 C7 C6 -177.8(3)
C4 C6 C7 C1 -0.5(6)
O3 C8 C9 C13 98.6(3)
O3 C8 C9 C10 -15.4(4)
C8 C9 C10 N1 -4.6(3)
C13 C9 C10 N1 -126.4(3)
C8 C9 C10 C11 114.4(3)
C13 C9 C10 C11 -7.5(3)
N1 C10 C11 C14 -82.8(3)
C9 C10 C11 C14 161.5(3)
N1 C10 C11 C12 146.1(3)
C9 C10 C11 C12 30.4(3)
C10 C11 C12 C25 -157.9(3)
C14 C11 C12 C25 71.7(4)
C10 C11 C12 C22 77.5(3)
C14 C11 C12 C22 -52.9(4)
C10 C11 C12 C13 -40.8(3)
C14 C11 C12 C13 -171.2(3)
C8 C9 C13 C12 -132.6(3)
C10 C9 C13 C12 -19.1(3)
C25 C12 C13 C9 156.9(3)
C22 C12 C13 C9 -81.2(3)
C11 C12 C13 C9 37.3(3)
C10 C11 C14 C16 91.3(3)
C12 C11 C14 C16 -144.9(3)
C10 C11 C14 C15 -37.9(4)
C12 C11 C14 C15 85.9(4)
C15 C14 C16 C21 -158.3(4)
C11 C14 C16 C21 71.7(4)
C15 C14 C16 C17 22.4(5)
C11 C14 C16 C17 -107.6(4)
C21 C16 C17 C18 0.2(6)
C14 C16 C17 C18 179.5(4)
C16 C17 C18 C19 0.2(7)
C17 C18 C19 C20 -0.3(7)
C18 C19 C20 C21 -0.2(8)
C19 C20 C21 C16 0.6(8)
C17 C16 C21 C20 -0.6(6)
C14 C16 C21 C20 -180.0(4)
C25 C12 C22 O4 142.8(4)
C13 C12 C22 O4 20.9(5)
C11 C12 C22 O4 -90.8(4)
C25 C12 C22 O5 -39.7(4)
C13 C12 C22 O5 -161.6(3)
C11 C12 C22 O5 86.8(3)
C22 C12 C25 O7 127.6(4)
C13 C12 C25 O7 -109.6(4)
C11 C12 C25 O7 2.0(5)
C22 C12 C25 O6 -54.1(4)
C13 C12 C25 O6 68.7(3)
C11 C12 C25 O6 -179.6(3)
C11 C10 N1 O3 -93.1(3)
C9 C10 N1 O3 23.1(3)
C11 C10 N1 S1 146.9(2)
C9 C10 N1 S1 -96.9(3)
C10 N1 O3 C8 -34.0(3)
S1 N1 O3 C8 89.8(3)
C9 C8 O3 N1 31.1(4)
O4 C22 O5 C23 2.0(6)
C12 C22 O5 C23 -175.5(4)
C24 C23 O5 C22 -102.7(5)
O7 C25 O6 C26 -4.0(5)
C12 C25 O6 C26 177.6(3)
C27 C26 O6 C25 -153.1(4)
O3 N1 S1 O2 -178.1(2)
C10 N1 S1 O2 -60.1(3)
O3 N1 S1 O1 -48.5(2)
C10 N1 S1 O1 69.5(3)
O3 N1 S1 C1 67.1(2)
C10 N1 S1 C1 -174.9(2)
C2 C1 S1 O2 -52.8(4)
C7 C1 S1 O2 124.3(3)
C2 C1 S1 O1 175.2(3)
C7 C1 S1 O1 -7.7(4)
C2 C1 S1 N1 56.3(3)
C7 C1 S1 N1 -126.6(3)
